data_9002567
loop_
_publ_author_name
'Benna, P.'
'Bruno, E.'

_publ_section_title
;
 Single-crystal in situ high-temperature structural investigation
 on strontium feldspar
 Sample T = 670 deg C
;
_journal_name_full 'American Mineralogist'
_journal_page_first 690
_journal_page_last 696
_journal_volume 86
_journal_year 2001
_chemical_compound_source Synthetic
_chemical_formula_sum 'Al1.9 O8 Si2.1 Sr'
_chemical_name_mineral Feldspar
_space_group_IT_number 15
_symmetry_space_group_name_Hall '-I 2yc'
_symmetry_space_group_name_H-M 'I 1 2/c 1'
_cell_angle_alpha 90
_cell_angle_beta 115.34
_cell_angle_gamma 90
_cell_formula_units_Z 8
_cell_length_a 8.428
_cell_length_b 12.975
_cell_length_c 14.291
_cell_volume 1412.405
_database_code_amcsd 0002656
_diffrn_ambient_temperature 943.15
_exptl_crystal_density_diffrn 3.065
_cod_original_formula_sum 'Sr (Al1.9 Si2.1) O8'
_cod_database_code 9002567

loop_
_space_group_symop_operation_xyz
x,y,z
1/2+x,1/2+y,1/2+z
x,-y,1/2+z
1/2+x,1/2-y,+z
-x,y,1/2-z
1/2-x,1/2+y,-z
-x,-y,-z
1/2-x,1/2-y,1/2-z

loop_
_atom_site_aniso_label
_atom_site_aniso_U_11
_atom_site_aniso_U_22
_atom_site_aniso_U_33
_atom_site_aniso_U_12
_atom_site_aniso_U_13
_atom_site_aniso_U_23
Sr 0.02200 0.06600 0.05400 0.00000 0.00800 -0.00400
AlT1(0) 0.02000 0.02500 0.01900 -0.00500 0.00900 -0.00100
SiT1(0) 0.02000 0.02500 0.01900 -0.00500 0.00900 -0.00100
AlT1(z) 0.02100 0.02400 0.01900 -0.00500 0.00800 -0.00100
SiT1(z) 0.02100 0.02400 0.01900 -0.00500 0.00800 -0.00100
AlT2(0) 0.01700 0.02000 0.02400 -0.00200 0.00700 -0.00200
SiT2(0) 0.01700 0.02000 0.02400 -0.00200 0.00700 -0.00200
AlT2(z) 0.01500 0.01900 0.02300 -0.00100 0.00500 0.00000
SiT2(z) 0.01500 0.01900 0.02300 -0.00100 0.00500 0.00000
OA(1) 0.03800 0.04400 0.02100 -0.00700 0.01500 -0.00800
OA(2) 0.02200 0.01900 0.05400 0.00000 0.00900 -0.00300
OB(0) 0.03600 0.04800 0.05200 -0.01600 0.03000 -0.00600
OB(z) 0.02800 0.05400 0.05600 -0.00900 0.02400 0.00500
OC(0) 0.03200 0.03000 0.04400 -0.00900 0.01000 -0.00600
OC(z) 0.03100 0.03000 0.05400 -0.01600 0.01200 -0.00700
OD(0) 0.03800 0.05900 0.02700 0.00400 0.00200 0.00500
OD(z) 0.03100 0.04900 0.03000 0.00800 0.00200 0.00300

loop_
_atom_site_label
_atom_site_fract_x
_atom_site_fract_y
_atom_site_fract_z
_atom_site_occupancy
_atom_site_U_iso_or_equiv
_atom_site_type_symbol
_atom_site_attached_hydrogens
Sr 0.27460 -0.00130 0.06600 1.00000 0.05000 Sr 0
AlT1(0) 0.00720 0.17700 0.10860 0.19000 0.02100 Al 0
SiT1(0) 0.00720 0.17700 0.10860 0.81000 0.02100 Si 0
AlT1(z) 0.00390 0.17900 0.61640 0.81000 0.02200 Al 0
SiT1(z) 0.00390 0.17900 0.61640 0.19000 0.02200 Si 0
AlT2(0) 0.69750 0.12130 0.17150 0.76000 0.02100 Al 0
SiT2(0) 0.69750 0.12130 0.17150 0.24000 0.02100 Si 0
AlT2(z) 0.68930 0.11360 0.67250 0.14000 0.02000 Al 0
SiT2(z) 0.68930 0.11360 0.67250 0.86000 0.02000 Si 0
OA(1) 0.00520 0.13190 0.00100 1.00000 0.03300 O 0
OA(2) 0.59950 -0.00050 0.14370 1.00000 0.03400 O 0
OB(0) 0.82940 0.13050 0.10680 1.00000 0.04200 O 0
OB(z) 0.81070 0.12810 0.61220 1.00000 0.04400 O 0
OC(0) 0.01390 0.30060 0.11860 1.00000 0.03700 O 0
OC(z) 0.02290 0.31060 0.63250 1.00000 0.04000 O 0
OD(0) 0.18380 0.12650 0.19640 1.00000 0.04600 O 0
OD(z) 0.19630 0.12030 0.70270 1.00000 0.04000 O 0

loop_
_cod_changelog_entry_id
_cod_changelog_entry_author
_cod_changelog_entry_date
_cod_changelog_entry_text
1
;cod-tools version 3.8.0
Id: cif_guess_AMCSD_atom_types 9581 2023-05-17 12:35:41Z saulius
;
2023-05-23T09:15:37+03:00
;Derived atom types and hydrogen counts
from atom names that follow the AMCSD naming convention
(Wat == water, O-H == hydroxyl).
;

loop_
_cod_related_entry_id
_cod_related_entry_database
_cod_related_entry_code
1 AMCSD 0002656
